data_4076202
loop_
_publ_author_name
'Oshiki, Toshiyuki'
'Yamashita, Hitoshi'
'Sawada, Kensuke'
'Utsunomiya, Masaru'
'Takahashi, Kazunari'
'Takai, Kazuhiko'

_publ_section_title
;
 Dramatic Rate Acceleration by a Diphenyl-2-pyridylphosphine Ligand in the
 Hydration of Nitriles Catalyzed by Ru(acac)2Complexes
;
_journal_issue 26
_journal_name_full Organometallics
_journal_page_first 6287
_journal_paper_doi 10.1021/om050792b
_journal_volume 24
_journal_year 2005
_chemical_formula_sum 'C30.5 H31.5 N O4 P Ru'
_chemical_formula_weight 608.13
_space_group_IT_number 2
_symmetry_cell_setting triclinic
_symmetry_Int_Tables_number 2
_symmetry_space_group_name_Hall '-P 1'
_symmetry_space_group_name_H-M 'P -1'
_cell_angle_alpha 72.3808(7)
_cell_angle_beta 67.497(5)
_cell_angle_gamma 81.613(1)
_cell_formula_units_Z 2
_cell_length_a 11.0230(8)
_cell_length_b 11.207(1)
_cell_length_c 12.7551(8)
_cell_measurement_reflns_used 4429
_cell_measurement_temperature 150.2
_cell_measurement_theta_max 27.4
_cell_measurement_theta_min 1.9
_cell_volume 1386.63(19)
_computing_cell_refinement PROCESS-AUTO
_computing_data_collection PROCESS-AUTO
_computing_data_reduction 'teXsan Ver. 1.11'
_computing_publication_material 'teXsan Ver. 1.11'
_computing_structure_refinement 'teXsan Ver. 1.10'
_computing_structure_solution SIR97
_diffrn_detector_area_resol_mean 10.00
_diffrn_measured_fraction_theta_full 0.9291
_diffrn_measured_fraction_theta_max 0.9291
_diffrn_measurement_device_type 'Rigaku RAXIS-IV Imaging Plate'
_diffrn_measurement_method \w
_diffrn_radiation_type 'Mo K\a'
_diffrn_radiation_wavelength 0.7107
_diffrn_reflns_av_R_equivalents 0.035
_diffrn_reflns_limit_h_max 13
_diffrn_reflns_limit_h_min 0
_diffrn_reflns_limit_k_max 14
_diffrn_reflns_limit_k_min -14
_diffrn_reflns_limit_l_max 16
_diffrn_reflns_limit_l_min -14
_diffrn_reflns_number 11393
_diffrn_reflns_theta_full 27.48
_diffrn_reflns_theta_max 27.48
_exptl_absorpt_coefficient_mu 0.659
_exptl_absorpt_correction_T_max 0.942
_exptl_absorpt_correction_T_min 0.858
_exptl_absorpt_correction_type integration
_exptl_absorpt_process_details '(Higashi, 1999)'
_exptl_crystal_colour red
_exptl_crystal_density_diffrn 1.456
_exptl_crystal_density_method 'not measured'
_exptl_crystal_description needle
_exptl_crystal_size_max 0.500
_exptl_crystal_size_mid 0.200
_exptl_crystal_size_min 0.100
_refine_diff_density_max 0.69
_refine_diff_density_min -1.04
_refine_ls_extinction_coef 0.013(2)
_refine_ls_extinction_method 'Zachariasen(1967) type 2 Gaussian isotropic'
_refine_ls_goodness_of_fit_ref 1.691
_refine_ls_hydrogen_treatment noref
_refine_ls_number_parameters 344
_refine_ls_number_reflns 5901
_refine_ls_R_factor_gt 0.0358
_refine_ls_shift/su_max 0.0416
_refine_ls_structure_factor_coef Fsqd
_refine_ls_weighting_details 'w = 1/[\s^2^(Fo^2^) + (0.03500(Max(Fo^2^,0) + 2Fc^2^)/3)^2^]'
_refine_ls_weighting_scheme calc
_refine_ls_wR_factor_ref 0.0893
_reflns_number_gt 5307
_reflns_number_total 5901
_reflns_threshold_expression F^2^>2.0\s(F^2^)
_cod_data_source_file om050792bsi20051108_022423.cif
_cod_data_source_block yama
_cod_original_cell_volume 1386.6(2)
_cod_original_sg_symbol_H-M 'P -1         '
_cod_original_formula_sum 'C30.50 H31.50 N O4 P Ru '
_cod_database_code 4076202

loop_
_symmetry_equiv_pos_as_xyz
x,y,z
-x,-y,-z

loop_
_atom_site_label
_atom_site_type_symbol
_atom_site_fract_x
_atom_site_fract_y
_atom_site_fract_z
_atom_site_U_iso_or_equiv
_atom_site_adp_type
_atom_site_occupancy
_atom_site_calc_flag
_atom_site_refinement_flags
Ru Ru -0.19900(2) -0.20211(2) -0.85483(2) 0.01451(5) Uani 1.00 d .
P(1) P -0.32595(6) -0.19515(6) -0.67055(6) 0.0172(2) Uani 1.00 d .
O(1) O -0.3608(2) -0.1907(2) -0.9013(2) 0.0221(5) Uani 1.00 d .
O(2) O -0.0747(2) -0.1536(2) -1.0307(2) 0.0196(4) Uani 1.00 d .
O(3) O -0.0340(2) -0.2076(2) -0.8155(2) 0.0186(4) Uani 1.00 d .
O(4) O -0.1722(2) -0.3876(2) -0.8576(2) 0.0204(4) Uani 1.00 d .
N(1) N -0.2400(2) -0.0199(2) -0.8474(2) 0.0173(5) Uani 1.00 d .
C(1) C -0.2559(3) -0.2225(3) -0.5562(2) 0.0207(6) Uani 1.00 d .
C(2) C -0.2599(3) -0.1308(3) -0.5015(3) 0.0323(8) Uani 1.00 d .
C(3) C -0.2024(4) -0.1554(4) -0.4166(3) 0.044(1) Uani 1.00 d .
C(4) C -0.1391(4) -0.2687(3) -0.3881(3) 0.0369(9) Uani 1.00 d .
C(5) C -0.1325(3) -0.3592(3) -0.4432(3) 0.0358(8) Uani 1.00 d .
C(6) C -0.1895(3) -0.3365(3) -0.5281(3) 0.0282(7) Uani 1.00 d .
C(7) C -0.4973(3) -0.2364(3) -0.5877(2) 0.0233(7) Uani 1.00 d .
C(8) C -0.5958(3) -0.1720(3) -0.6297(3) 0.0343(8) Uani 1.00 d .
C(9) C -0.7253(3) -0.2102(4) -0.5711(3) 0.0416(10) Uani 1.00 d .
C(10) C -0.7566(3) -0.3129(4) -0.4741(3) 0.0437(10) Uani 1.00 d .
C(11) C -0.6597(3) -0.3767(4) -0.4331(3) 0.0425(9) Uani 1.00 d .
C(12) C -0.5316(3) -0.3389(3) -0.4895(3) 0.0338(8) Uani 1.00 d .
C(13) C -0.3253(2) -0.0244(2) -0.7359(2) 0.0192(6) Uani 1.00 d .
C(14) C -0.3847(3) 0.0816(3) -0.7024(3) 0.0268(7) Uani 1.00 d .
C(15) C -0.3512(3) 0.1975(3) -0.7854(3) 0.0289(8) Uani 1.00 d .
C(16) C -0.2614(3) 0.2015(3) -0.8972(3) 0.0256(7) Uani 1.00 d .
C(17) C -0.2068(3) 0.0908(3) -0.9266(2) 0.0211(6) Uani 1.00 d .
C(18) C -0.4876(3) -0.1469(3) -1.0216(3) 0.0307(8) Uani 1.00 d .
C(19) C -0.3570(3) -0.1508(3) -1.0065(2) 0.0214(6) Uani 1.00 d .
C(20) C -0.2461(3) -0.1125(3) -1.1082(2) 0.0249(7) Uani 1.00 d .
C(21) C -0.1152(3) -0.1157(2) -1.1163(2) 0.0199(6) Uani 1.00 d .
C(22) C -0.0100(3) -0.0677(3) -1.2353(2) 0.0268(7) Uani 1.00 d .
C(23) C 0.1532(3) -0.2893(3) -0.7694(3) 0.0308(8) Uani 1.00 d .
C(24) C 0.0394(2) -0.3050(3) -0.8016(2) 0.0196(6) Uani 1.00 d .
C(25) C 0.0237(3) -0.4217(3) -0.8127(3) 0.0235(7) Uani 1.00 d .
C(26) C -0.0756(3) -0.4562(2) -0.8417(2) 0.0203(6) Uani 1.00 d .
C(27) C -0.0682(3) -0.5869(3) -0.8538(3) 0.0277(7) Uani 1.00 d .
C(28) C -0.6065(5) -0.5353(4) -0.8996(6) 0.079(1) Uani 1.00 d .
C(29) C -0.4972(5) -0.4925(4) -0.8962(5) 0.072(1) Uani 1.00 d .
C(30) C -0.3883(5) -0.4577(4) -0.9984(6) 0.078(2) Uani 1.00 d .
C(31) C -0.4963(9) -0.4749(7) -0.8018(9) 0.050(2) Uani 0.50 d P
H(1) H -0.3070 -0.0460 -0.5241 0.0250 Uiso 1.00 calc .
H(2) H -0.2196 -0.0803 -0.3733 0.0250 Uiso 1.00 calc .
H(3) H -0.1051 -0.2744 -0.3247 0.0250 Uiso 1.00 calc .
H(4) H -0.0856 -0.4435 -0.4217 0.0250 Uiso 1.00 calc .
H(5) H -0.1925 -0.3982 -0.5704 0.0250 Uiso 1.00 calc .
H(6) H -0.5662 -0.1023 -0.7102 0.0250 Uiso 1.00 calc .
H(7) H -0.7822 -0.1707 -0.6201 0.0250 Uiso 1.00 calc .
H(8) H -0.8569 -0.3355 -0.4240 0.0250 Uiso 1.00 calc .
H(9) H -0.6902 -0.4493 -0.3618 0.0250 Uiso 1.00 calc .
H(10) H -0.4701 -0.3889 -0.4518 0.0250 Uiso 1.00 calc .
H(11) H -0.4508 0.0788 -0.6218 0.0250 Uiso 1.00 calc .
H(12) H -0.3883 0.2780 -0.7742 0.0250 Uiso 1.00 calc .
H(13) H -0.2449 0.2840 -0.9503 0.0250 Uiso 1.00 calc .
H(14) H -0.1481 0.0930 -1.0043 0.0250 Uiso 1.00 calc .
H(15) H -0.5481 -0.0933 -0.9790 0.0368 Uiso 1.00 calc .
H(16) H -0.4756 -0.1157 -1.1027 0.0368 Uiso 1.00 calc .
H(17) H -0.5204 -0.2288 -0.9921 0.0368 Uiso 1.00 calc .
H(18) H -0.2540 -0.0797 -1.1958 0.0250 Uiso 1.00 calc .
H(19) H 0.0311 0.0007 -1.2352 0.0329 Uiso 1.00 calc .
H(20) H -0.0487 -0.0411 -1.2944 0.0329 Uiso 1.00 calc .
H(21) H 0.0536 -0.1330 -1.2525 0.0329 Uiso 1.00 calc .
H(22) H 0.1210 -0.2662 -0.6975 0.0370 Uiso 1.00 calc .
H(23) H 0.2078 -0.2259 -0.8302 0.0370 Uiso 1.00 calc .
H(24) H 0.2029 -0.3662 -0.7603 0.0370 Uiso 1.00 calc .
H(25) H 0.0887 -0.4934 -0.8039 0.0250 Uiso 1.00 calc .
H(26) H -0.1449 -0.6297 -0.7978 0.0331 Uiso 1.00 calc .
H(27) H 0.0071 -0.6306 -0.8400 0.0331 Uiso 1.00 calc .
H(28) H -0.0624 -0.5828 -0.9310 0.0331 Uiso 1.00 calc .
H(29) H -0.6862 -0.5541 -0.8327 0.0777 Uiso 1.00 calc .
H(30) H -0.3152 -0.4217 -0.9957 0.0857 Uiso 1.00 calc .
H(31) H -0.4871 -0.3873 -0.8137 0.0566 Uiso 0.50 calc P
H(32) H -0.4236 -0.5199 -0.7830 0.0566 Uiso 0.50 calc P
H(33) H -0.5753 -0.5011 -0.7368 0.0566 Uiso 0.50 calc P

loop_
_atom_site_aniso_label
_atom_site_aniso_U_11
_atom_site_aniso_U_22
_atom_site_aniso_U_33
_atom_site_aniso_U_12
_atom_site_aniso_U_13
_atom_site_aniso_U_23
Ru 0.0150(1) 0.0164(1) 0.0135(1) -0.00158(6) -0.00571(7) -0.00491(7)
P(1) 0.0180(3) 0.0193(3) 0.0140(3) -0.0023(2) -0.0045(2) -0.0047(2)
O(1) 0.0196(9) 0.026(1) 0.0219(10) -0.0027(7) -0.0086(8) -0.0064(8)
O(2) 0.0189(8) 0.0245(10) 0.0156(9) -0.0010(7) -0.0060(7) -0.0059(7)
O(3) 0.0214(9) 0.0177(9) 0.0190(9) -0.0014(7) -0.0091(7) -0.0055(7)
O(4) 0.0224(9) 0.0203(9) 0.0211(9) -0.0022(7) -0.0081(8) -0.0082(7)
N(1) 0.0168(9) 0.019(1) 0.019(1) -0.0033(8) -0.0086(8) -0.0045(8)
C(1) 0.019(1) 0.026(1) 0.016(1) -0.0036(10) -0.0057(10) -0.0045(10)
C(2) 0.041(2) 0.035(2) 0.030(2) 0.006(1) -0.020(1) -0.015(1)
C(3) 0.062(2) 0.047(2) 0.038(2) 0.005(2) -0.031(2) -0.020(2)
C(4) 0.043(2) 0.048(2) 0.028(2) -0.002(1) -0.024(1) -0.007(1)
C(5) 0.041(2) 0.035(2) 0.027(2) 0.005(1) -0.016(1) -0.002(1)
C(6) 0.036(2) 0.026(1) 0.022(1) 0.002(1) -0.013(1) -0.006(1)
C(7) 0.020(1) 0.030(1) 0.021(1) -0.004(1) -0.003(1) -0.012(1)
C(8) 0.028(1) 0.044(2) 0.033(2) -0.003(1) -0.015(1) -0.008(1)
C(9) 0.025(1) 0.061(2) 0.046(2) -0.003(1) -0.013(1) -0.023(2)
C(10) 0.028(2) 0.061(2) 0.040(2) -0.015(2) 0.002(1) -0.024(2)
C(11) 0.033(2) 0.047(2) 0.036(2) -0.015(1) 0.000(1) -0.005(2)
C(12) 0.028(1) 0.035(2) 0.030(2) -0.006(1) -0.004(1) -0.004(1)
C(13) 0.019(1) 0.022(1) 0.019(1) -0.0016(9) -0.0088(10) -0.0058(10)
C(14) 0.027(1) 0.030(1) 0.026(1) 0.004(1) -0.011(1) -0.011(1)
C(15) 0.036(2) 0.020(1) 0.037(2) 0.005(1) -0.019(1) -0.013(1)
C(16) 0.032(1) 0.018(1) 0.031(2) -0.005(1) -0.018(1) -0.003(1)
C(17) 0.020(1) 0.022(1) 0.022(1) -0.0037(10) -0.008(1) -0.004(1)
C(18) 0.025(1) 0.035(2) 0.041(2) -0.001(1) -0.021(1) -0.012(1)
C(19) 0.021(1) 0.023(1) 0.028(1) 0.0022(9) -0.015(1) -0.010(1)
C(20) 0.027(1) 0.031(1) 0.020(1) -0.001(1) -0.013(1) -0.006(1)
C(21) 0.026(1) 0.019(1) 0.016(1) -0.0037(9) -0.006(1) -0.0072(10)
C(22) 0.031(1) 0.033(2) 0.017(1) -0.005(1) -0.008(1) -0.008(1)
C(23) 0.030(1) 0.031(2) 0.040(2) -0.001(1) -0.022(1) -0.010(1)
C(24) 0.018(1) 0.024(1) 0.018(1) -0.0022(9) -0.0086(10) -0.0044(10)
C(25) 0.025(1) 0.020(1) 0.026(1) 0.0012(10) -0.011(1) -0.007(1)
C(26) 0.024(1) 0.020(1) 0.015(1) -0.0033(9) -0.0038(10) -0.0043(9)
C(27) 0.035(1) 0.020(1) 0.027(1) -0.003(1) -0.007(1) -0.008(1)
C(28) 0.053(3) 0.031(2) 0.097(4) 0.003(2) 0.025(3) -0.009(2)
C(29) 0.079(3) 0.028(2) 0.079(4) 0.018(2) -0.004(3) -0.015(2)
C(30) 0.063(3) 0.037(2) 0.097(4) 0.010(2) 0.011(3) -0.022(3)
C(31) 0.056(5) 0.029(4) 0.076(6) -0.003(3) -0.040(5) -0.008(4)

loop_
_atom_type_symbol
_atom_type_description
_atom_type_scat_dispersion_real
_atom_type_scat_dispersion_imag
_atom_type_scat_source
C C 0.003 0.002
;International Tables for Crystallography
(1992, Vol. C, Tables 4.2.6.8 and 6.1.1.1)
;
H H 0.000 0.000
;International Tables for Crystallography
(1992, Vol. C, Table 6.1.1.2)
;
N N 0.006 0.003
;International Tables for Crystallography
(1992, Vol. C, Tables 4.2.6.8 and 6.1.1.1)
;
O O 0.011 0.006
;International Tables for Crystallography
(1992, Vol. C, Tables 4.2.6.8 and 6.1.1.1)
;
P P 0.102 0.094
;International Tables for Crystallography
(1992, Vol. C, Tables 4.2.6.8 and 6.1.1.1)
;
Ru Ru -1.259 0.836
;International Tables for Crystallography
(1992, Vol. C, Tables 4.2.6.8 and 6.1.1.1)
;

loop_
_geom_angle_atom_site_label_1
_geom_angle_atom_site_label_2
_geom_angle_atom_site_label_3
_geom_angle
_geom_angle_site_symmetry_1
_geom_angle_site_symmetry_3
_geom_angle_publ_flag
P(1) Ru O(1) 91.79(6) . . yes
P(1) Ru O(2) 163.10(5) . . yes
P(1) Ru O(3) 90.03(5) . . yes
P(1) Ru O(4) 107.88(6) . . yes
P(1) Ru N(1) 69.80(6) . . yes
O(1) Ru O(2) 91.64(7) . . yes
O(1) Ru O(3) 177.44(8) . . yes
O(1) Ru O(4) 88.62(7) . . yes
O(1) Ru N(1) 88.01(8) . . yes
O(2) Ru O(3) 86.11(7) . . yes
O(2) Ru O(4) 88.75(7) . . yes
O(2) Ru N(1) 93.78(8) . . yes
O(3) Ru O(4) 92.55(7) . . yes
O(3) Ru N(1) 90.92(8) . . yes
O(4) Ru N(1) 175.84(8) . . yes
Ru P(1) C(1) 121.16(9) . . yes
Ru P(1) C(7) 129.23(9) . . yes
Ru P(1) C(13) 84.24(8) . . yes
C(1) P(1) C(7) 103.7(1) . . yes
C(1) P(1) C(13) 105.5(1) . . yes
C(7) P(1) C(13) 106.8(1) . . yes
Ru O(1) C(19) 123.4(2) . . yes
Ru O(2) C(21) 123.6(2) . . yes
Ru O(3) C(24) 123.5(2) . . yes
Ru O(4) C(26) 123.4(2) . . yes
Ru N(1) C(13) 106.2(2) . . yes
Ru N(1) C(17) 134.0(2) . . yes
C(13) N(1) C(17) 119.7(2) . . yes
P(1) C(1) C(2) 122.2(2) . . yes
P(1) C(1) C(6) 118.6(2) . . yes
C(2) C(1) C(6) 119.1(3) . . yes
C(1) C(2) C(3) 120.0(3) . . yes
C(2) C(3) C(4) 120.4(3) . . yes
C(3) C(4) C(5) 120.0(3) . . yes
C(4) C(5) C(6) 120.4(3) . . yes
C(1) C(6) C(5) 120.0(3) . . yes
P(1) C(7) C(8) 120.0(2) . . yes
P(1) C(7) C(12) 121.1(2) . . yes
C(8) C(7) C(12) 118.6(3) . . yes
C(7) C(8) C(9) 119.8(3) . . yes
C(8) C(9) C(10) 120.4(3) . . yes
C(9) C(10) C(11) 119.8(3) . . yes
C(10) C(11) C(12) 120.2(3) . . yes
C(7) C(12) C(11) 121.1(3) . . yes
P(1) C(13) N(1) 99.4(2) . . yes
P(1) C(13) C(14) 138.3(2) . . yes
N(1) C(13) C(14) 122.3(3) . . yes
C(13) C(14) C(15) 118.0(3) . . yes
C(14) C(15) C(16) 119.4(3) . . yes
C(15) C(16) C(17) 119.9(3) . . yes
N(1) C(17) C(16) 120.6(2) . . yes
O(1) C(19) C(18) 115.1(2) . . yes
O(1) C(19) C(20) 127.0(2) . . yes
C(18) C(19) C(20) 117.8(2) . . yes
C(19) C(20) C(21) 127.8(3) . . yes
O(2) C(21) C(20) 125.8(2) . . yes
O(2) C(21) C(22) 114.9(2) . . yes
C(20) C(21) C(22) 119.3(2) . . yes
O(3) C(24) C(23) 114.7(2) . . yes
O(3) C(24) C(25) 126.5(2) . . yes
C(23) C(24) C(25) 118.7(3) . . yes
C(24) C(25) C(26) 127.7(3) . . yes
O(4) C(26) C(25) 126.1(2) . . yes
O(4) C(26) C(27) 116.0(2) . . yes
C(25) C(26) C(27) 117.9(2) . . yes
C(29) C(28) C(30) 121.5(5) . 2_443 yes
C(28) C(29) C(30) 120.2(6) . . yes
C(28) C(29) C(31) 121.6(6) . . yes
C(30) C(29) C(31) 118.0(7) . . yes
C(28) C(30) C(29) 118.3(6) 2_443 . yes

loop_
_geom_bond_atom_site_label_1
_geom_bond_atom_site_label_2
_geom_bond_distance
_geom_bond_site_symmetry_2
_geom_bond_publ_flag
Ru P(1) 2.2473(7) . yes
Ru O(1) 2.060(2) . yes
Ru O(2) 2.081(2) . yes
Ru O(3) 2.052(2) . yes
Ru O(4) 2.066(2) . yes
Ru N(1) 2.048(2) . yes
P(1) C(1) 1.828(3) . yes
P(1) C(7) 1.824(3) . yes
P(1) C(13) 1.841(3) . yes
O(1) C(19) 1.266(3) . yes
O(2) C(21) 1.268(3) . yes
O(3) C(24) 1.270(3) . yes
O(4) C(26) 1.264(3) . yes
N(1) C(13) 1.363(3) . yes
N(1) C(17) 1.336(3) . yes
C(1) C(2) 1.393(4) . yes
C(1) C(6) 1.395(4) . yes
C(2) C(3) 1.395(4) . yes
C(3) C(4) 1.374(5) . yes
C(4) C(5) 1.377(5) . yes
C(5) C(6) 1.393(4) . yes
C(7) C(8) 1.403(4) . yes
C(7) C(12) 1.387(4) . yes
C(8) C(9) 1.395(4) . yes
C(9) C(10) 1.380(6) . yes
C(10) C(11) 1.380(6) . yes
C(11) C(12) 1.380(4) . yes
C(13) C(14) 1.374(4) . yes
C(14) C(15) 1.398(4) . yes
C(15) C(16) 1.381(4) . yes
C(16) C(17) 1.390(4) . yes
C(18) C(19) 1.517(4) . yes
C(19) C(20) 1.401(4) . yes
C(20) C(21) 1.402(4) . yes
C(21) C(22) 1.509(4) . yes
C(23) C(24) 1.508(4) . yes
C(24) C(25) 1.399(4) . yes
C(25) C(26) 1.416(4) . yes
C(26) C(27) 1.506(4) . yes
C(28) C(29) 1.381(8) . yes
C(28) C(30) 1.349(9) 2_443 yes
C(29) C(30) 1.387(7) . yes
C(29) C(31) 1.28(1) . yes

loop_
_geom_torsion_atom_site_label_1
_geom_torsion_atom_site_label_2
_geom_torsion_atom_site_label_3
_geom_torsion_atom_site_label_4
_geom_torsion
_geom_torsion_site_symmetry_2
_geom_torsion_site_symmetry_3
_geom_torsion_site_symmetry_4
_geom_torsion_publ_flag
Ru P(1) C(1) C(2) 117.3(2) . . . yes
Ru P(1) C(1) C(6) -58.8(2) . . . yes
Ru P(1) C(7) C(8) -61.0(3) . . . yes
Ru P(1) C(7) C(12) 112.7(2) . . . yes
Ru P(1) C(13) N(1) -4.9(1) . . . yes
Ru P(1) C(13) C(14) 173.5(3) . . . yes
Ru O(1) C(19) C(18) -178.5(2) . . . yes
Ru O(1) C(19) C(20) 2.5(4) . . . yes
Ru O(2) C(21) C(20) -6.8(4) . . . yes
Ru O(2) C(21) C(22) 171.5(2) . . . yes
Ru O(3) C(24) C(23) -178.2(2) . . . yes
Ru O(3) C(24) C(25) 1.5(4) . . . yes
Ru O(4) C(26) C(25) 4.2(4) . . . yes
Ru O(4) C(26) C(27) -176.5(2) . . . yes
Ru N(1) C(13) P(1) 5.5(2) . . . yes
Ru N(1) C(13) C(14) -173.2(2) . . . yes
Ru N(1) C(17) C(16) 173.6(2) . . . yes
P(1) Ru O(1) C(19) 156.6(2) . . . yes
P(1) Ru O(2) C(21) -92.6(2) . . . yes
P(1) Ru O(3) C(24) 107.3(2) . . . yes
P(1) Ru O(4) C(26) -93.0(2) . . . yes
P(1) Ru N(1) C(13) -4.8(1) . . . yes
P(1) Ru N(1) C(17) 179.2(2) . . . yes
P(1) C(1) C(2) C(3) -178.6(3) . . . yes
P(1) C(1) C(6) C(5) 178.6(2) . . . yes
P(1) C(7) C(8) C(9) 175.0(3) . . . yes
P(1) C(7) C(12) C(11) -174.2(3) . . . yes
P(1) C(13) N(1) C(17) -177.8(2) . . . yes
P(1) C(13) C(14) C(15) 179.1(2) . . . yes
O(1) Ru P(1) C(1) 171.5(1) . . . yes
O(1) Ru P(1) C(7) 23.3(1) . . . yes
O(1) Ru P(1) C(13) -83.82(10) . . . yes
O(1) Ru O(2) C(21) 9.0(2) . . . yes
O(1) Ru O(3) C(24) -117(1) . . . yes
O(1) Ru O(4) C(26) 175.6(2) . . . yes
O(1) Ru N(1) C(13) 87.9(2) . . . yes
O(1) Ru N(1) C(17) -88.1(2) . . . yes
O(1) C(19) C(20) C(21) 3.4(5) . . . yes
O(2) Ru P(1) C(1) -86.9(2) . . . yes
O(2) Ru P(1) C(7) 124.9(2) . . . yes
O(2) Ru P(1) C(13) 17.8(2) . . . yes
O(2) Ru O(1) C(19) -6.9(2) . . . yes
O(2) Ru O(3) C(24) -89.2(2) . . . yes
O(2) Ru O(4) C(26) 83.9(2) . . . yes
O(2) Ru N(1) C(13) 179.4(2) . . . yes
O(2) Ru N(1) C(17) 3.4(2) . . . yes
O(2) C(21) C(20) C(19) -0.8(5) . . . yes
O(3) Ru P(1) C(1) -10.3(1) . . . yes
O(3) Ru P(1) C(7) -158.5(1) . . . yes
O(3) Ru P(1) C(13) 94.37(9) . . . yes
O(3) Ru O(1) C(19) 21(1) . . . yes
O(3) Ru O(2) C(21) -169.8(2) . . . yes
O(3) Ru O(4) C(26) -2.1(2) . . . yes
O(3) Ru N(1) C(13) -94.5(2) . . . yes
O(3) Ru N(1) C(17) 89.6(2) . . . yes
O(3) C(24) C(25) C(26) 0.2(5) . . . yes
O(4) Ru P(1) C(1) 82.4(1) . . . yes
O(4) Ru P(1) C(7) -65.9(1) . . . yes
O(4) Ru P(1) C(13) -172.95(9) . . . yes
O(4) Ru O(1) C(19) -95.6(2) . . . yes
O(4) Ru O(2) C(21) 97.6(2) . . . yes
O(4) Ru O(3) C(24) -0.6(2) . . . yes
O(4) Ru N(1) C(13) 52(1) . . . yes
O(4) Ru N(1) C(17) -123(1) . . . yes
O(4) C(26) C(25) C(24) -3.6(5) . . . yes
N(1) Ru P(1) C(1) -101.3(1) . . . yes
N(1) Ru P(1) C(7) 110.5(1) . . . yes
N(1) Ru P(1) C(13) 3.40(10) . . . yes
N(1) Ru O(1) C(19) 86.9(2) . . . yes
N(1) Ru O(2) C(21) -79.1(2) . . . yes
N(1) Ru O(3) C(24) 177.1(2) . . . yes
N(1) Ru O(4) C(26) -148.6(10) . . . yes
N(1) C(13) P(1) C(1) 115.9(2) . . . yes
N(1) C(13) P(1) C(7) -134.2(2) . . . yes
N(1) C(13) C(14) C(15) -2.8(4) . . . yes
N(1) C(17) C(16) C(15) -0.1(4) . . . yes
C(1) P(1) C(7) C(8) 146.6(2) . . . yes
C(1) P(1) C(7) C(12) -39.7(3) . . . yes
C(1) P(1) C(13) C(14) -65.7(3) . . . yes
C(1) C(2) C(3) C(4) 1.5(6) . . . yes
C(1) C(6) C(5) C(4) -1.2(5) . . . yes
C(2) C(1) P(1) C(7) -87.5(3) . . . yes
C(2) C(1) P(1) C(13) 24.7(3) . . . yes
C(2) C(1) C(6) C(5) 2.3(5) . . . yes
C(2) C(3) C(4) C(5) -0.3(6) . . . yes
C(3) C(2) C(1) C(6) -2.5(5) . . . yes
C(3) C(4) C(5) C(6) 0.1(6) . . . yes
C(6) C(1) P(1) C(7) 96.4(2) . . . yes
C(6) C(1) P(1) C(13) -151.4(2) . . . yes
C(7) P(1) C(13) C(14) 44.2(3) . . . yes
C(7) C(8) C(9) C(10) -1.7(5) . . . yes
C(7) C(12) C(11) C(10) 0.3(5) . . . yes
C(8) C(7) P(1) C(13) 35.5(3) . . . yes
C(8) C(7) C(12) C(11) -0.5(5) . . . yes
C(8) C(9) C(10) C(11) 1.4(6) . . . yes
C(9) C(8) C(7) C(12) 1.2(5) . . . yes
C(9) C(10) C(11) C(12) -0.7(6) . . . yes
C(12) C(7) P(1) C(13) -150.9(2) . . . yes
C(13) N(1) C(17) C(16) -2.0(4) . . . yes
C(13) C(14) C(15) C(16) 0.6(4) . . . yes
C(14) C(13) N(1) C(17) 3.5(4) . . . yes
C(14) C(15) C(16) C(17) 0.8(4) . . . yes
C(18) C(19) C(20) C(21) -175.6(3) . . . yes
C(19) C(20) C(21) C(22) -179.1(3) . . . yes
C(23) C(24) C(25) C(26) 179.9(3) . . . yes
C(24) C(25) C(26) C(27) 177.2(3) . . . yes
C(28) C(30) C(29) C(31) 173.8(5) 2_443 2_443 2_443 yes
C(30) C(28) C(29) C(31) -173.5(6) 2_443 2_443 2_443 yes
C(30) C(28) C(29) C(31) -173.5(6) 2_443 2_443 2_443 yes
